data_7218445
loop_
_publ_author_name
'Zhang, Jian'
'Jiang, Xin-Dong'
'Shao, Xiangmin'
'Zhao, Jiuli'
'Su, Yanjun'
'Xi, Dongmei'
'Yu, Haifeng'
'Yue, Shuai'
'Xiao, Lin-jiu'
'Zhao, Weili'

_publ_section_title
;
 A turn-on NIR fluorescent probe for the detection of homocysteine over
 cysteine
;
_journal_name_full 'RSC Adv.'
_journal_paper_doi 10.1039/C4RA08771B
_journal_year 2014
_chemical_formula_sum 'C28 H23 B F2 N2 O3'
_chemical_formula_weight 484.29
_chemical_name_systematic
; 
 ? 
;
_space_group_IT_number 2
_symmetry_cell_setting triclinic
_symmetry_space_group_name_Hall '-P 1'
_symmetry_space_group_name_H-M 'P -1'
_atom_sites_solution_hydrogens geom
_atom_sites_solution_primary direct
_atom_sites_solution_secondary difmap
_audit_creation_method SHELXL-97
_cell_angle_alpha 63.617(3)
_cell_angle_beta 81.760(3)
_cell_angle_gamma 88.163(3)
_cell_formula_units_Z 2
_cell_length_a 7.704(2)
_cell_length_b 12.3376(2)
_cell_length_c 13.3334(5)
_cell_measurement_temperature 298(2)
_cell_volume 1122.9(3)
_computing_structure_refinement 'SHELXL-97 (Sheldrick, 1997)'
_computing_structure_solution 'SHELXS-97 (Sheldrick, 1990)'
_diffrn_ambient_temperature 298(2)
_diffrn_measured_fraction_theta_full 0.973
_diffrn_measured_fraction_theta_max 0.973
_diffrn_radiation_monochromator graphite
_diffrn_radiation_source 'fine-focus sealed tube'
_diffrn_radiation_type MoK\a
_diffrn_radiation_wavelength 0.71073
_diffrn_reflns_av_R_equivalents 0.0259
_diffrn_reflns_av_sigmaI/netI 0.0428
_diffrn_reflns_limit_h_max 9
_diffrn_reflns_limit_h_min -9
_diffrn_reflns_limit_k_max 14
_diffrn_reflns_limit_k_min -14
_diffrn_reflns_limit_l_max 15
_diffrn_reflns_limit_l_min -15
_diffrn_reflns_number 7258
_diffrn_reflns_theta_full 25.00
_diffrn_reflns_theta_max 25.00
_diffrn_reflns_theta_min 1.72
_exptl_absorpt_coefficient_mu 0.104
_exptl_absorpt_correction_T_max 0.9795
_exptl_absorpt_correction_T_min 0.9695
_exptl_crystal_density_diffrn 1.432
_exptl_crystal_density_method 'not measured'
_exptl_crystal_F_000 504
_exptl_crystal_size_max 0.30
_exptl_crystal_size_mid 0.30
_exptl_crystal_size_min 0.20
_refine_diff_density_max 0.210
_refine_diff_density_min -0.242
_refine_diff_density_rms 0.051
_refine_ls_extinction_method none
_refine_ls_goodness_of_fit_ref 1.033
_refine_ls_hydrogen_treatment mixed
_refine_ls_matrix_type full
_refine_ls_number_parameters 327
_refine_ls_number_reflns 3855
_refine_ls_number_restraints 0
_refine_ls_restrained_S_all 1.033
_refine_ls_R_factor_all 0.0692
_refine_ls_R_factor_gt 0.0468
_refine_ls_shift/su_max 0.000
_refine_ls_shift/su_mean 0.000
_refine_ls_structure_factor_coef Fsqd
_refine_ls_weighting_details 'calc w=1/[\s^2^(Fo^2^)+(0.0802P)^2^+0.3003P] where P=(Fo^2^+2Fc^2^)/3'
_refine_ls_weighting_scheme calc
_refine_ls_wR_factor_gt 0.1301
_refine_ls_wR_factor_ref 0.1506
_reflns_number_gt 2825
_reflns_number_total 3855
_reflns_threshold_expression >2sigma(I)
_cod_data_source_file c4ra08771b2.cif
_cod_data_source_block 1
_cod_original_cell_volume 1122.8(3)
_cod_original_sg_symbol_H-M P-1
_cod_database_code 7218445

loop_
_symmetry_equiv_pos_as_xyz
'x, y, z'
'-x, -y, -z'

loop_
_atom_site_label
_atom_site_type_symbol
_atom_site_fract_x
_atom_site_fract_y
_atom_site_fract_z
_atom_site_U_iso_or_equiv
_atom_site_adp_type
_atom_site_occupancy
_atom_site_symmetry_multiplicity
_atom_site_calc_flag
_atom_site_refinement_flags
C1 C 0.6526(3) 0.5594(2) 0.37237(19) 0.0371(6) Uani 1 1 d .
C2 C 0.7556(3) 0.6500(2) 0.3778(2) 0.0409(6) Uani 1 1 d .
H1 H 0.8571 0.6373 0.4112 0.049 Uiso 1 1 calc R
C3 C 0.6797(3) 0.7582(2) 0.3255(2) 0.0388(6) Uani 1 1 d .
C4 C 0.5283(3) 0.7368(2) 0.28555(19) 0.0345(5) Uani 1 1 d .
C5 C 0.7300(3) 0.8826(2) 0.3049(2) 0.0450(6) Uani 1 1 d .
H2 H 0.8547 0.8880 0.3068 0.054 Uiso 1 1 calc R
H3 H 0.6670 0.9007 0.3638 0.054 Uiso 1 1 calc R
C6 C 0.6859(3) 0.9734(2) 0.1902(2) 0.0465(6) Uani 1 1 d .
H4 H 0.6982 1.0546 0.1831 0.056 Uiso 1 1 calc R
H5 H 0.7692 0.9672 0.1312 0.056 Uiso 1 1 calc R
C7 C 0.5019(3) 0.9535(2) 0.1730(2) 0.0379(6) Uani 1 1 d .
C8 C 0.4249(3) 0.8362(2) 0.2189(2) 0.0365(5) Uani 1 1 d .
C9 C 0.2561(3) 0.8247(2) 0.1950(2) 0.0451(6) Uani 1 1 d .
H6 H 0.2018 0.7483 0.2253 0.054 Uiso 1 1 calc R
C10 C 0.1704(3) 0.9236(2) 0.1280(2) 0.0481(7) Uani 1 1 d .
H7 H 0.0599 0.9135 0.1123 0.058 Uiso 1 1 calc R
C11 C 0.2471(3) 1.0388(2) 0.0833(2) 0.0441(6) Uani 1 1 d .
C12 C 0.4123(3) 1.0537(2) 0.1058(2) 0.0427(6) Uani 1 1 d .
H8 H 0.4638 1.1309 0.0760 0.051 Uiso 1 1 calc R
C13 C 0.2138(4) 1.2517(3) -0.0265(3) 0.0669(8) Uani 1 1 d .
H9 H 0.2224 1.2715 0.0346 0.100 Uiso 1 1 calc R
H10 H 0.1347 1.3052 -0.0742 0.100 Uiso 1 1 calc R
H11 H 0.3276 1.2606 -0.0700 0.100 Uiso 1 1 calc R
O1 O 0.8640(3) 0.27949(19) 0.51234(19) 0.0652(6) Uani 1 1 d .
O2 O 0.1496(2) 1.13038(17) 0.01782(18) 0.0593(5) Uani 1 1 d .
O3 O -0.2617(2) 0.28065(19) 0.14448(19) 0.0636(6) Uani 1 1 d .
N1 N 0.5112(2) 0.61585(17) 0.31638(16) 0.0340(5) Uani 1 1 d .
N2 N 0.4195(2) 0.41221(17) 0.33361(16) 0.0354(5) Uani 1 1 d .
B1 B 0.3741(3) 0.5472(2) 0.2881(2) 0.0350(6) Uani 1 1 d .
F1 F 0.20612(15) 0.55523(12) 0.33845(12) 0.0443(4) Uani 1 1 d .
F2 F 0.38222(17) 0.59952(12) 0.17095(11) 0.0455(4) Uani 1 1 d .
C14 C 0.8356(3) 0.3846(3) 0.4630(2) 0.0452(6) Uani 1 1 d .
H12 H 0.9202 0.4391 0.4589 0.054 Uiso 1 1 calc R
C15 C 0.6783(3) 0.4370(2) 0.40739(19) 0.0363(5) Uani 1 1 d .
C16 C 0.5642(3) 0.3638(2) 0.3886(2) 0.0381(6) Uani 1 1 d .
C17 C 0.5707(3) 0.2407(2) 0.4137(2) 0.0455(6) Uani 1 1 d .
H13 H 0.6545 0.1874 0.4502 0.055 Uiso 1 1 calc R
C18 C 0.4315(3) 0.2135(2) 0.3748(2) 0.0450(6) Uani 1 1 d .
C19 C 0.3353(3) 0.3194(2) 0.3269(2) 0.0375(6) Uani 1 1 d .
C20 C 0.3795(4) 0.1001(3) 0.3709(3) 0.0643(8) Uani 1 1 d .
H14 H 0.4330 0.1011 0.3000 0.077 Uiso 1 1 calc R
H15 H 0.4210 0.0306 0.4322 0.077 Uiso 1 1 calc R
C21 C 0.1849(4) 0.0898(3) 0.3811(3) 0.0702(9) Uani 1 1 d .
H16 H 0.1338 0.0711 0.4581 0.084 Uiso 1 1 calc R
H17 H 0.1541 0.0234 0.3661 0.084 Uiso 1 1 calc R
C22 C 0.1080(3) 0.2042(2) 0.3008(2) 0.0475(6) Uani 1 1 d .
C23 C -0.0382(4) 0.1972(3) 0.2543(3) 0.0564(7) Uani 1 1 d .
H18 H -0.0830 0.1215 0.2694 0.068 Uiso 1 1 calc R
C24 C -0.1197(3) 0.3001(2) 0.1856(2) 0.0449(6) Uani 1 1 d .
C25 C -0.0546(3) 0.4124(2) 0.1637(2) 0.0492(7) Uani 1 1 d .
H19 H -0.1087 0.4820 0.1184 0.059 Uiso 1 1 calc R
C26 C 0.0924(3) 0.4209(2) 0.2096(2) 0.0460(6) Uani 1 1 d .
H20 H 0.1352 0.4971 0.1944 0.055 Uiso 1 1 calc R
C27 C 0.1769(3) 0.3196(2) 0.2773(2) 0.0382(6) Uani 1 1 d .
C28 C -0.3592(4) 0.3832(3) 0.0812(3) 0.0635(8) Uani 1 1 d .
H21 H -0.3976 0.4248 0.1260 0.095 Uiso 1 1 calc R
H22 H -0.4595 0.3565 0.0618 0.095 Uiso 1 1 calc R
H23 H -0.2860 0.4370 0.0133 0.095 Uiso 1 1 calc R

loop_
_atom_site_aniso_label
_atom_site_aniso_U_11
_atom_site_aniso_U_22
_atom_site_aniso_U_33
_atom_site_aniso_U_23
_atom_site_aniso_U_13
_atom_site_aniso_U_12
C1 0.0324(12) 0.0440(15) 0.0380(13) -0.0197(12) -0.0095(10) 0.0000(10)
C2 0.0330(12) 0.0472(16) 0.0487(15) -0.0238(13) -0.0154(11) -0.0004(11)
C3 0.0343(12) 0.0435(15) 0.0447(14) -0.0234(13) -0.0102(10) -0.0028(11)
C4 0.0325(11) 0.0359(14) 0.0393(13) -0.0202(12) -0.0049(10) -0.0022(10)
C5 0.0401(13) 0.0483(16) 0.0594(17) -0.0327(14) -0.0156(12) -0.0033(11)
C6 0.0420(13) 0.0430(15) 0.0612(17) -0.0269(14) -0.0146(12) -0.0026(11)
C7 0.0395(12) 0.0395(15) 0.0426(14) -0.0243(12) -0.0086(10) -0.0002(11)
C8 0.0342(12) 0.0363(14) 0.0453(14) -0.0230(12) -0.0081(10) 0.0004(10)
C9 0.0359(12) 0.0403(15) 0.0595(17) -0.0208(13) -0.0130(11) -0.0004(11)
C10 0.0354(13) 0.0466(17) 0.0660(18) -0.0254(15) -0.0181(12) 0.0021(12)
C11 0.0454(14) 0.0402(15) 0.0500(15) -0.0216(13) -0.0132(12) 0.0067(12)
C12 0.0460(14) 0.0339(14) 0.0513(15) -0.0209(13) -0.0085(11) -0.0026(11)
C13 0.076(2) 0.0411(18) 0.076(2) -0.0181(17) -0.0146(17) 0.0066(15)
O1 0.0639(12) 0.0570(14) 0.0777(15) -0.0266(12) -0.0343(11) 0.0169(10)
O2 0.0575(11) 0.0434(12) 0.0764(14) -0.0209(11) -0.0289(10) 0.0101(9)
O3 0.0593(11) 0.0622(13) 0.0838(15) -0.0389(12) -0.0307(11) -0.0046(10)
N1 0.0308(10) 0.0357(12) 0.0385(11) -0.0182(10) -0.0083(8) 0.0005(8)
N2 0.0345(10) 0.0357(12) 0.0409(11) -0.0204(10) -0.0077(8) -0.0011(8)
B1 0.0328(13) 0.0365(16) 0.0369(15) -0.0165(13) -0.0072(11) -0.0007(11)
F1 0.0313(7) 0.0444(9) 0.0611(9) -0.0273(8) -0.0052(6) -0.0004(6)
F2 0.0518(8) 0.0452(9) 0.0414(8) -0.0183(7) -0.0142(6) -0.0053(6)
C14 0.0423(14) 0.0498(18) 0.0461(15) -0.0222(14) -0.0118(11) 0.0034(12)
C15 0.0347(12) 0.0389(14) 0.0355(13) -0.0170(11) -0.0041(10) -0.0002(10)
C16 0.0365(12) 0.0402(15) 0.0387(13) -0.0181(12) -0.0070(10) 0.0017(10)
C17 0.0480(14) 0.0383(15) 0.0494(16) -0.0167(13) -0.0149(12) 0.0063(11)
C18 0.0521(15) 0.0377(15) 0.0463(15) -0.0184(13) -0.0110(12) 0.0013(12)
C19 0.0423(13) 0.0341(14) 0.0370(13) -0.0164(12) -0.0055(10) -0.0011(10)
C20 0.081(2) 0.0376(17) 0.082(2) -0.0259(16) -0.0374(17) 0.0098(15)
C21 0.082(2) 0.0405(18) 0.088(2) -0.0211(17) -0.0331(18) -0.0079(15)
C22 0.0519(15) 0.0412(16) 0.0538(16) -0.0237(14) -0.0106(12) -0.0059(12)
C23 0.0594(17) 0.0449(17) 0.073(2) -0.0311(16) -0.0173(15) -0.0088(13)
C24 0.0408(13) 0.0514(17) 0.0542(16) -0.0321(14) -0.0116(11) -0.0065(12)
C25 0.0495(15) 0.0435(16) 0.0581(17) -0.0227(14) -0.0179(12) -0.0005(12)
C26 0.0501(14) 0.0375(15) 0.0553(16) -0.0221(13) -0.0167(12) -0.0044(11)
C27 0.0415(13) 0.0401(15) 0.0365(13) -0.0205(12) -0.0030(10) -0.0058(11)
C28 0.0531(16) 0.079(2) 0.068(2) -0.0356(18) -0.0249(15) -0.0037(15)

loop_
_atom_type_symbol
_atom_type_description
_atom_type_scat_dispersion_real
_atom_type_scat_dispersion_imag
_atom_type_scat_source
C C 0.0033 0.0016 'International Tables Vol C Tables 4.2.6.8 and 6.1.1.4'
H H 0.0000 0.0000 'International Tables Vol C Tables 4.2.6.8 and 6.1.1.4'
B B 0.0013 0.0007 'International Tables Vol C Tables 4.2.6.8 and 6.1.1.4'
N N 0.0061 0.0033 'International Tables Vol C Tables 4.2.6.8 and 6.1.1.4'
O O 0.0106 0.0060 'International Tables Vol C Tables 4.2.6.8 and 6.1.1.4'
F F 0.0171 0.0103 'International Tables Vol C Tables 4.2.6.8 and 6.1.1.4'

loop_
_geom_angle_atom_site_label_1
_geom_angle_atom_site_label_2
_geom_angle_atom_site_label_3
_geom_angle
C15 C1 N1 121.38(19)
C15 C1 C2 130.8(2)
N1 C1 C2 107.7(2)
C3 C2 C1 108.12(19)
C2 C3 C4 107.4(2)
C2 C3 C5 131.7(2)
C4 C3 C5 120.8(2)
N1 C4 C3 108.95(19)
N1 C4 C8 130.08(19)
C3 C4 C8 120.9(2)
C3 C5 C6 109.41(19)
C7 C6 C5 112.6(2)
C12 C7 C8 120.3(2)
C12 C7 C6 118.5(2)
C8 C7 C6 121.1(2)
C9 C8 C7 117.8(2)
C9 C8 C4 125.4(2)
C7 C8 C4 116.8(2)
C10 C9 C8 121.3(2)
C9 C10 C11 120.5(2)
O2 C11 C12 125.0(2)
O2 C11 C10 115.3(2)
C12 C11 C10 119.7(2)
C11 C12 C7 120.4(2)
C11 O2 C13 119.1(2)
C24 O3 C28 117.9(2)
C4 N1 C1 107.74(17)
C4 N1 B1 129.07(18)
C1 N1 B1 122.96(19)
C19 N2 C16 107.14(19)
C19 N2 B1 129.17(18)
C16 N2 B1 123.67(18)
F1 B1 F2 110.33(19)
F1 B1 N2 108.7(2)
F2 B1 N2 110.10(18)
F1 B1 N1 110.54(18)
F2 B1 N1 107.85(19)
N2 B1 N1 109.34(18)
O1 C14 C15 126.5(2)
C1 C15 C16 121.8(2)
C1 C15 C14 118.0(2)
C16 C15 C14 120.1(2)
N2 C16 C15 120.8(2)
N2 C16 C17 108.78(19)
C15 C16 C17 130.4(2)
C18 C17 C16 107.5(2)
C17 C18 C19 108.0(2)
C17 C18 C20 131.3(2)
C19 C18 C20 120.5(2)
N2 C19 C18 108.47(19)
N2 C19 C27 130.2(2)
C18 C19 C27 121.3(2)
C21 C20 C18 110.0(2)
C20 C21 C22 112.5(2)
C23 C22 C27 119.1(2)
C23 C22 C21 119.8(2)
C27 C22 C21 120.9(2)
C22 C23 C24 121.8(2)
O3 C24 C25 124.8(2)
O3 C24 C23 115.8(2)
C25 C24 C23 119.3(2)
C24 C25 C26 119.6(2)
C27 C26 C25 122.0(2)
C26 C27 C22 118.1(2)
C26 C27 C19 126.1(2)
C22 C27 C19 115.8(2)

loop_
_geom_bond_atom_site_label_1
_geom_bond_atom_site_label_2
_geom_bond_distance
C1 C15 1.386(3)
C1 N1 1.397(3)
C1 C2 1.424(3)
C2 C3 1.360(3)
C3 C4 1.427(3)
C3 C5 1.488(3)
C4 N1 1.365(3)
C4 C8 1.450(3)
C5 C6 1.521(4)
C6 C7 1.513(3)
C7 C12 1.394(3)
C7 C8 1.409(3)
C8 C9 1.409(3)
C9 C10 1.368(4)
C10 C11 1.388(4)
C11 O2 1.364(3)
C11 C12 1.385(3)
C13 O2 1.419(3)
O1 C14 1.194(3)
O3 C24 1.364(3)
O3 C28 1.432(4)
N1 B1 1.559(3)
N2 C19 1.377(3)
N2 C16 1.392(3)
N2 B1 1.546(3)
B1 F1 1.392(3)
B1 F2 1.392(3)
C14 C15 1.489(3)
C15 C16 1.402(3)
C16 C17 1.403(3)
C17 C18 1.368(3)
C18 C19 1.412(3)
C18 C20 1.492(4)
C19 C27 1.469(3)
C20 C21 1.490(4)
C21 C22 1.508(4)
C22 C23 1.384(4)
C22 C27 1.418(3)
C23 C24 1.388(4)
C24 C25 1.377(4)
C25 C26 1.390(3)
C26 C27 1.384(4)
